data_1534322
loop_
_publ_author_name
'Bronger, W.'
'Huster, J.'

_publ_section_title
;
 Cs2 Pd3 S4, ein Neuer Schichtenstrukturtyp
;
_journal_name_full 'Journal of the Less-Common Metals'
_journal_page_first 67
_journal_page_last 72
_journal_volume 23
_journal_year 1971
_chemical_formula_sum 'Cs2 Pd3 S4'
_space_group_IT_number 12
_symmetry_space_group_name_Hall '-C 2y'
_symmetry_space_group_name_H-M 'C 1 2/m 1'
_cell_angle_alpha 90
_cell_angle_beta 120.6
_cell_angle_gamma 90
_cell_formula_units_Z 2
_cell_length_a 6.275
_cell_length_b 14.02
_cell_length_c 6.166
_cell_volume 466.915
_citation_journal_id_ASTM JCOMAH
_cod_data_source_file Bronger_JCOMAH_1971_1191.cif
_cod_data_source_block Cs2Pd3S4
_cod_original_cell_volume 466.9155
_cod_database_code 1534322

loop_
_symmetry_equiv_pos_as_xyz
x,y,z
-x,y,-z
-x,-y,-z
x,-y,z
x+1/2,y+1/2,z
-x+1/2,y+1/2,-z
-x+1/2,-y+1/2,-z
x+1/2,-y+1/2,z

loop_
_atom_site_label
_atom_site_type_symbol
_atom_site_fract_x
_atom_site_fract_y
_atom_site_fract_z
_atom_site_occupancy
_atom_site_U_iso_or_equiv
S1 S-2 0.164 0.393 0.337 1 0.0
Cs1 Cs+1 0 0.163 0 1 0.0
Pd1 Pd+2 0 0.5 0 1 0.0
Pd2 Pd+2 0 0 0.5 1 0.0
Pd3 Pd+2 0 0.5 0.5 1 0.0
